data_1501804
loop_
_publ_author_name
'Li, Guohong'
'Liu, Fangfang'
'Shen, Lan'
'Zhu, Huajie'
'Zhang, Keqin'

_publ_section_title
;
 Stereumins H-J, stereumane-type sesquiterpenes from the fungus Stereum
 sp.
;
_journal_issue 2
_journal_name_full 'Journal of natural products'
_journal_page_first 296
_journal_page_last 299
_journal_paper_doi 10.1021/np100813f
_journal_volume 74
_journal_year 2011
_chemical_formula_sum 'C15 H23.5 O5'
_chemical_formula_weight 283.84
_chemical_name_systematic
;

 ?

;
_space_group_IT_number 1
_symmetry_cell_setting triclinic
_symmetry_space_group_name_Hall 'P 1'
_symmetry_space_group_name_H-M 'P 1'
_atom_sites_solution_hydrogens geom
_atom_sites_solution_primary direct
_atom_sites_solution_secondary difmap
_audit_creation_method SHELXL-97
_cell_angle_alpha 73.568(4)
_cell_angle_beta 69.697(3)
_cell_angle_gamma 67.017(4)
_cell_formula_units_Z 2
_cell_length_a 8.583(2)
_cell_length_b 9.549(3)
_cell_length_c 11.107(3)
_cell_measurement_reflns_used 506
_cell_measurement_temperature 293(2)
_cell_measurement_theta_max 28.46
_cell_measurement_theta_min 1.98
_cell_volume 774.5(4)
_computing_cell_refinement 'Bruker apex II'
_computing_data_collection 'Bruker apex II'
_computing_data_reduction 'Bruker SAINT'
_computing_molecular_graphics 'Bruker SHELXTL'
_computing_publication_material 'Bruker SHELXTL'
_computing_structure_refinement 'SHELXL-97 (Sheldrick, 1997)'
_computing_structure_solution 'SHELXS-97 (Sheldrick, 1990)'
_diffrn_ambient_temperature 293(2)
_diffrn_measured_fraction_theta_full 0.952
_diffrn_measured_fraction_theta_max 0.932
_diffrn_measurement_device_type 'CCD area detector'
_diffrn_measurement_method 'phi and omega scans'
_diffrn_radiation_monochromator graphite
_diffrn_radiation_source 'fine-focus sealed tube'
_diffrn_radiation_type MoK\a
_diffrn_radiation_wavelength 0.71073
_diffrn_reflns_av_R_equivalents 0.0253
_diffrn_reflns_av_sigmaI/netI 0.1527
_diffrn_reflns_limit_h_max 11
_diffrn_reflns_limit_h_min -11
_diffrn_reflns_limit_k_max 11
_diffrn_reflns_limit_k_min -12
_diffrn_reflns_limit_l_max 14
_diffrn_reflns_limit_l_min -14
_diffrn_reflns_number 5574
_diffrn_reflns_theta_full 28.46
_diffrn_reflns_theta_max 28.46
_diffrn_reflns_theta_min 1.98
_exptl_absorpt_coefficient_mu 0.090
_exptl_absorpt_correction_T_max 1.0000
_exptl_absorpt_correction_T_min 0.0916
_exptl_absorpt_correction_type multi-scan
_exptl_absorpt_process_details Sadabs
_exptl_crystal_colour coloulrss
_exptl_crystal_density_diffrn 1.217
_exptl_crystal_density_meas 0
_exptl_crystal_density_method 'not measured'
_exptl_crystal_description block
_exptl_crystal_F_000 307
_exptl_crystal_size_max 0.31
_exptl_crystal_size_mid 0.18
_exptl_crystal_size_min 0.09
_refine_diff_density_max 0.299
_refine_diff_density_min -0.272
_refine_diff_density_rms 0.070
_refine_ls_abs_structure_details 'Flack H D (1983), Acta Cryst. A39, 876-881'
_refine_ls_abs_structure_Flack -3(3)
_refine_ls_extinction_coef 0.027(7)
_refine_ls_extinction_expression Fc^*^=kFc[1+0.001xFc^2^\l^3^/sin(2\q)]^-1/4^
_refine_ls_extinction_method SHELXL
_refine_ls_goodness_of_fit_ref 1.044
_refine_ls_hydrogen_treatment mixed
_refine_ls_matrix_type full
_refine_ls_number_parameters 372
_refine_ls_number_reflns 5312
_refine_ls_number_restraints 3
_refine_ls_restrained_S_all 1.044
_refine_ls_R_factor_all 0.2028
_refine_ls_R_factor_gt 0.0875
_refine_ls_shift/su_max 0.000
_refine_ls_shift/su_mean 0.000
_refine_ls_structure_factor_coef Fsqd
_refine_ls_weighting_details 'calc w=1/[\s^2^(Fo^2^)+(0.1000P)^2^+0.0000P] where P=(Fo^2^+2Fc^2^)/3'
_refine_ls_weighting_scheme calc
_refine_ls_wR_factor_gt 0.1952
_refine_ls_wR_factor_ref 0.2622
_reflns_number_gt 2153
_reflns_number_total 5312
_reflns_threshold_expression >2sigma(I)
_cod_data_source_file np100813f_si_002.cif
_cod_data_source_block 090608b
_cod_depositor_comments
;
The following automatic conversions were performed:

'_symmetry_cell_setting' value 'Triclinic' changed to 'triclinic'
according to /home/saulius/struct/CIF-dictionaries/cif_core.dic
dictionary named 'cif_core.dic' version 2.4.1 from
2010-06-29.

'_exptl_absorpt_correction_type' value 'Multi-scan'
changed to 'multi-scan' according to
/home/saulius/struct/CIF-dictionaries/cif_core.dic dictionary named
'cif_core.dic' version 2.4.1 from 2010-06-29.

Automatic conversion script
Id: cif_fix_values 1715 2011-07-08 13:25:40Z adriana 
;
_cod_original_sg_symbol_H-M P1
_cod_original_formula_sum 'C15 H23.50 O5'
_cod_database_code 1501804

loop_
_symmetry_equiv_pos_as_xyz
'x, y, z'

loop_
_atom_site_label
_atom_site_type_symbol
_atom_site_fract_x
_atom_site_fract_y
_atom_site_fract_z
_atom_site_U_iso_or_equiv
_atom_site_adp_type
_atom_site_occupancy
_atom_site_symmetry_multiplicity
_atom_site_calc_flag
_atom_site_refinement_flags
O1 O 0.9974(8) -0.0787(7) 1.1678(5) 0.0628(17) Uani 1 1 d .
H1 H 1.0479 -0.1636 1.2045 0.094 Uiso 1 1 calc R
O2 O 1.2833(8) -0.2854(8) 0.8173(5) 0.0662(18) Uani 1 1 d .
H2 H 1.3788 -0.2713 0.7899 0.099 Uiso 1 1 calc R
O3 O 0.8710(10) 0.4566(9) 0.8367(7) 0.089(2) Uani 1 1 d .
O4 O 1.1804(8) 0.2299(7) 0.7981(5) 0.0610(17) Uani 1 1 d .
H4 H 1.2413 0.1646 0.7513 0.092 Uiso 1 1 calc R
O5 O 0.8570(8) 1.0356(7) 0.3989(5) 0.0658(18) Uani 1 1 d .
H5 H 0.8835 0.9905 0.3382 0.099 Uiso 1 1 calc R
O6 O 0.2809(8) 1.1743(7) 0.5409(6) 0.0639(17) Uani 1 1 d .
H6 H 0.2618 1.0932 0.5519 0.096 Uiso 1 1 calc R
O7 O 0.7708(10) 0.4541(8) 0.5989(7) 0.086(2) Uani 1 1 d .
O8 O 0.6308(8) 0.7015(7) 0.7102(5) 0.0569(16) Uani 1 1 d .
H8 H 0.6753 0.7456 0.7358 0.085 Uiso 1 1 calc R
O9 O 0.9902(9) 0.1951(8) 0.4782(7) 0.092(2) Uani 1 1 d .
H1W H 1.0146 0.2720 0.4161 0.138 Uiso 1 1 d R
H2W H 0.8983 0.1794 0.4713 0.138 Uiso 1 1 d R
O10 O 0.2256(12) 0.5109(9) 0.7250(8) 0.115(3) Uani 1 1 d .
H4W H 0.2348 0.4145 0.7260 0.173 Uiso 1 1 d R
H3W H 0.1466 0.5765 0.6831 0.173 Uiso 1 1 d R
C1 C 1.1222(11) -0.0215(10) 1.0648(8) 0.053(2) Uani 1 1 d .
H1A H 1.2278 -0.0472 1.0930 0.064 Uiso 1 1 calc R
C2 C 1.1737(11) -0.0821(10) 0.9394(8) 0.052(2) Uani 1 1 d .
H2A H 1.2876 -0.0686 0.8896 0.063 Uiso 1 1 calc R
C3 C 1.1968(11) -0.2446(11) 0.9475(8) 0.058(3) Uani 1 1 d .
C4 C 1.0204(12) -0.2755(11) 0.9806(9) 0.063(3) Uani 1 1 d .
H4A H 1.0444 -0.3773 0.9638 0.075 Uiso 1 1 calc R
H4B H 0.9623 -0.2745 1.0726 0.075 Uiso 1 1 calc R
C5 C 0.8979(11) -0.1554(11) 0.9009(9) 0.064(3) Uani 1 1 d .
H5A H 0.9513 -0.1625 0.8093 0.077 Uiso 1 1 calc R
H5B H 0.7882 -0.1768 0.9268 0.077 Uiso 1 1 calc R
C6 C 0.8612(13) 0.0062(11) 0.9202(9) 0.067(3) Uani 1 1 d .
H6A H 0.8197 0.0075 1.0141 0.080 Uiso 1 1 calc R
C7 C 1.0438(11) 0.0325(11) 0.8685(7) 0.049(2) Uani 1 1 d .
H7 H 1.0906 0.0259 0.7756 0.059 Uiso 1 1 calc R
C8 C 1.0285(12) 0.1863(11) 0.8869(8) 0.056(2) Uani 1 1 d .
C9 C 1.0448(12) 0.1575(11) 1.0285(8) 0.059(3) Uani 1 1 d .
C10 C 0.8630(12) 0.3190(13) 0.8703(8) 0.060(3) Uani 1 1 d .
C11 C 0.7005(12) 0.2812(12) 0.9005(9) 0.072(3) Uani 1 1 d .
H11A H 0.6184 0.3665 0.8587 0.087 Uiso 1 1 calc R
H11B H 0.6476 0.2720 0.9938 0.087 Uiso 1 1 calc R
C12 C 0.7259(12) 0.1314(11) 0.8576(9) 0.065(3) Uani 1 1 d .
H12 H 0.7729 0.1421 0.7627 0.077 Uiso 1 1 calc R
C13 C 0.5507(13) 0.1149(14) 0.8942(10) 0.096(4) Uani 1 1 d .
H13A H 0.5596 0.0273 0.8630 0.144 Uiso 1 1 calc R
H13B H 0.4726 0.2064 0.8562 0.144 Uiso 1 1 calc R
H13C H 0.5058 0.1002 0.9874 0.144 Uiso 1 1 calc R
C14 C 1.0006(14) 0.2646(12) 1.1006(10) 0.075(3) Uani 1 1 d .
H14A H 1.0150 0.2353 1.1844 0.090 Uiso 1 1 calc R
H14B H 0.9555 0.3686 1.0671 0.090 Uiso 1 1 calc R
C15 C 1.3074(14) -0.3513(10) 1.0393(10) 0.073(3) Uani 1 1 d .
H15A H 1.3117 -0.4555 1.0473 0.110 Uiso 1 1 calc R
H15B H 1.2561 -0.3205 1.1234 0.110 Uiso 1 1 calc R
H15C H 1.4243 -0.3455 1.0052 0.110 Uiso 1 1 calc R
C16 C 0.7665(11) 0.9546(11) 0.5177(7) 0.053(2) Uani 1 1 d .
H16 H 0.7856 0.9801 0.5899 0.063 Uiso 1 1 calc R
C17 C 0.5717(10) 0.9993(9) 0.5437(7) 0.046(2) Uani 1 1 d .
H17 H 0.5222 1.0001 0.6374 0.055 Uiso 1 1 calc R
C18 C 0.4679(12) 1.1527(10) 0.4751(8) 0.057(2) Uani 1 1 d .
C19 C 0.4797(14) 1.1485(11) 0.3334(8) 0.075(3) Uani 1 1 d .
H19A H 0.3929 1.2401 0.3021 0.091 Uiso 1 1 calc R
H19B H 0.5948 1.1503 0.2780 0.091 Uiso 1 1 calc R
C20 C 0.4515(13) 1.0153(11) 0.3235(8) 0.062(3) Uani 1 1 d .
H20 H 0.3638 1.0199 0.2902 0.074 Uiso 1 1 calc R
C21 C 0.5782(11) 0.8662(9) 0.3725(7) 0.044(2) Uani 1 1 d .
H21 H 0.6975 0.8698 0.3284 0.052 Uiso 1 1 calc R
C22 C 0.5475(11) 0.8564(9) 0.5169(7) 0.045(2) Uani 1 1 d .
H22 H 0.4302 0.8499 0.5650 0.054 Uiso 1 1 calc R
C23 C 0.6861(11) 0.7226(10) 0.5710(8) 0.054(2) Uani 1 1 d .
C24 C 0.8459(12) 0.7859(11) 0.5271(8) 0.050(2) Uani 1 1 d .
C25 C 0.7332(12) 0.5781(12) 0.5254(9) 0.060(2) Uani 1 1 d .
C26 C 0.7403(14) 0.5815(12) 0.3881(9) 0.082(3) Uani 1 1 d .
H26A H 0.7435 0.4823 0.3788 0.099 Uiso 1 1 calc R
H26B H 0.8453 0.6025 0.3289 0.099 Uiso 1 1 calc R
C27 C 0.5699(13) 0.7135(11) 0.3543(8) 0.064(3) Uani 1 1 d .
H27 H 0.4658 0.6929 0.4184 0.077 Uiso 1 1 calc R
C28 C 0.5673(14) 0.7048(13) 0.2205(9) 0.082(3) Uani 1 1 d .
H28A H 0.4551 0.7689 0.2057 0.123 Uiso 1 1 calc R
H28B H 0.5872 0.6000 0.2163 0.123 Uiso 1 1 calc R
H28C H 0.6580 0.7402 0.1551 0.123 Uiso 1 1 calc R
C29 C 1.0101(14) 0.7039(14) 0.4935(10) 0.081(3) Uani 1 1 d .
H29A H 1.0957 0.7519 0.4580 0.097 Uiso 1 1 calc R
H29B H 1.0424 0.5970 0.5049 0.097 Uiso 1 1 calc R
C30 C 0.5010(17) 1.2926(11) 0.4843(10) 0.088(4) Uani 1 1 d .
H30A H 0.4220 1.3842 0.4471 0.131 Uiso 1 1 calc R
H30B H 0.6200 1.2871 0.4375 0.131 Uiso 1 1 calc R
H30C H 0.4820 1.2956 0.5741 0.131 Uiso 1 1 calc R

loop_
_atom_site_aniso_label
_atom_site_aniso_U_11
_atom_site_aniso_U_22
_atom_site_aniso_U_33
_atom_site_aniso_U_23
_atom_site_aniso_U_13
_atom_site_aniso_U_12
O1 0.081(5) 0.068(4) 0.047(4) -0.001(3) -0.016(3) -0.040(4)
O2 0.068(4) 0.083(5) 0.054(4) -0.023(3) -0.007(3) -0.032(4)
O3 0.100(6) 0.078(6) 0.087(5) 0.008(4) -0.050(4) -0.020(5)
O4 0.055(4) 0.080(5) 0.045(4) -0.007(3) -0.005(3) -0.029(4)
O5 0.082(5) 0.084(5) 0.040(3) -0.018(3) 0.007(3) -0.051(4)
O6 0.060(4) 0.066(4) 0.069(4) -0.012(3) -0.020(3) -0.021(3)
O7 0.115(6) 0.058(5) 0.070(5) 0.001(4) -0.032(4) -0.016(4)
O8 0.072(4) 0.059(4) 0.039(3) -0.001(3) -0.015(3) -0.026(3)
O9 0.081(5) 0.089(5) 0.116(6) -0.038(4) -0.030(4) -0.020(4)
O10 0.152(8) 0.075(6) 0.139(7) -0.026(5) -0.050(6) -0.043(5)
C1 0.050(6) 0.053(6) 0.048(5) -0.014(4) -0.012(4) -0.006(5)
C2 0.047(5) 0.052(6) 0.050(5) -0.008(4) -0.014(4) -0.007(4)
C3 0.048(6) 0.074(7) 0.040(5) -0.013(4) -0.003(4) -0.014(5)
C4 0.072(7) 0.060(6) 0.064(6) -0.014(5) -0.011(5) -0.033(5)
C5 0.047(6) 0.084(8) 0.066(6) -0.020(5) -0.002(5) -0.032(5)
C6 0.071(7) 0.072(7) 0.048(5) -0.010(5) -0.015(5) -0.015(6)
C7 0.042(5) 0.067(6) 0.035(4) -0.016(4) -0.004(4) -0.016(5)
C8 0.055(6) 0.060(6) 0.041(5) -0.005(4) -0.016(4) -0.008(5)
C9 0.054(6) 0.083(8) 0.046(5) -0.008(5) -0.002(4) -0.039(5)
C10 0.044(6) 0.083(8) 0.047(5) -0.008(5) -0.009(4) -0.018(6)
C11 0.049(6) 0.096(9) 0.053(6) 0.009(5) -0.015(5) -0.017(6)
C12 0.053(6) 0.073(7) 0.064(6) 0.006(5) -0.030(5) -0.017(5)
C13 0.063(7) 0.149(12) 0.093(8) 0.002(7) -0.037(6) -0.054(7)
C14 0.102(8) 0.075(7) 0.059(6) -0.017(5) -0.022(6) -0.033(6)
C15 0.084(7) 0.057(7) 0.077(7) -0.012(5) -0.018(6) -0.024(6)
C16 0.051(6) 0.082(7) 0.037(5) -0.017(4) 0.002(4) -0.042(5)
C17 0.047(5) 0.048(5) 0.042(5) -0.009(4) -0.001(4) -0.021(4)
C18 0.058(6) 0.056(6) 0.049(5) 0.002(4) -0.006(5) -0.024(5)
C19 0.089(8) 0.052(7) 0.054(6) 0.002(5) -0.018(6) 0.001(6)
C20 0.081(7) 0.058(7) 0.064(6) -0.002(5) -0.033(5) -0.033(6)
C21 0.053(5) 0.044(5) 0.047(5) -0.011(4) -0.019(4) -0.022(4)
C22 0.053(5) 0.058(5) 0.043(5) -0.007(4) -0.022(4) -0.032(5)
C23 0.058(6) 0.057(6) 0.040(5) -0.004(4) -0.004(4) -0.022(5)
C24 0.034(5) 0.073(7) 0.043(5) -0.015(4) -0.010(4) -0.015(5)
C25 0.064(6) 0.062(7) 0.067(6) -0.006(5) -0.021(5) -0.034(5)
C26 0.089(8) 0.083(8) 0.054(6) -0.016(5) -0.021(6) -0.003(7)
C27 0.076(7) 0.087(7) 0.039(5) -0.012(4) -0.012(5) -0.039(6)
C28 0.094(8) 0.115(9) 0.060(6) -0.020(6) -0.030(6) -0.046(7)
C29 0.066(8) 0.097(9) 0.091(8) -0.008(6) -0.016(6) -0.050(7)
C30 0.142(11) 0.051(7) 0.083(7) -0.009(5) -0.045(7) -0.033(7)

loop_
_atom_type_symbol
_atom_type_description
_atom_type_scat_dispersion_real
_atom_type_scat_dispersion_imag
_atom_type_scat_source
C C 0.0033 0.0016 'International Tables Vol C Tables 4.2.6.8 and 6.1.1.4'
H H 0.0000 0.0000 'International Tables Vol C Tables 4.2.6.8 and 6.1.1.4'
O O 0.0106 0.0060 'International Tables Vol C Tables 4.2.6.8 and 6.1.1.4'

loop_
_geom_angle_atom_site_label_1
_geom_angle_atom_site_label_2
_geom_angle_atom_site_label_3
_geom_angle
C1 O1 H1 109.5
C3 O2 H2 109.5
C8 O4 H4 109.5
C16 O5 H5 109.5
C18 O6 H6 109.5
C23 O8 H8 109.5
H1W O9 H2W 109.5
H4W O10 H3W 109.5
O1 C1 C2 114.2(8)
O1 C1 C9 110.0(6)
C2 C1 C9 105.3(7)
O1 C1 H1A 109.1
C2 C1 H1A 109.1
C9 C1 H1A 109.1
C3 C2 C7 115.6(7)
C3 C2 C1 118.6(7)
C7 C2 C1 103.5(6)
C3 C2 H2A 106.1
C7 C2 H2A 106.1
C1 C2 H2A 106.1
O2 C3 C2 108.8(7)
O2 C3 C15 109.0(7)
C2 C3 C15 112.0(8)
O2 C3 C4 101.7(7)
C2 C3 C4 113.1(7)
C15 C3 C4 111.7(8)
C5 C4 C3 112.1(7)
C5 C4 H4A 109.2
C3 C4 H4A 109.2
C5 C4 H4B 109.2
C3 C4 H4B 109.2
H4A C4 H4B 107.9
C6 C5 C4 111.3(7)
C6 C5 H5A 109.4
C4 C5 H5A 109.4
C6 C5 H5B 109.4
C4 C5 H5B 109.4
H5A C5 H5B 108.0
C12 C6 C5 115.3(8)
C12 C6 C7 112.2(8)
C5 C6 C7 105.4(7)
C12 C6 H6A 107.9
C5 C6 H6A 107.9
C7 C6 H6A 107.9
C8 C7 C2 105.4(7)
C8 C7 C6 111.3(7)
C2 C7 C6 112.7(7)
C8 C7 H7 109.1
C2 C7 H7 109.1
C6 C7 H7 109.1
O4 C8 C7 109.2(7)
O4 C8 C10 108.4(7)
C7 C8 C10 117.3(8)
O4 C8 C9 107.1(7)
C7 C8 C9 104.1(7)
C10 C8 C9 110.3(7)
C14 C9 C1 128.6(8)
C14 C9 C8 126.7(9)
C1 C9 C8 104.8(7)
O3 C10 C11 124.3(9)
O3 C10 C8 118.2(9)
C11 C10 C8 117.4(10)
C10 C11 C12 115.1(8)
C10 C11 H11A 108.5
C12 C11 H11A 108.5
C10 C11 H11B 108.5
C12 C11 H11B 108.5
H11A C11 H11B 107.5
C13 C12 C6 117.1(8)
C13 C12 C11 106.9(9)
C6 C12 C11 105.5(7)
C13 C12 H12 109.0
C6 C12 H12 109.0
C11 C12 H12 109.0
C12 C13 H13A 109.5
C12 C13 H13B 109.5
H13A C13 H13B 109.5
C12 C13 H13C 109.5
H13A C13 H13C 109.5
H13B C13 H13C 109.5
C9 C14 H14A 120.0
C9 C14 H14B 120.0
H14A C14 H14B 120.0
C3 C15 H15A 109.5
C3 C15 H15B 109.5
H15A C15 H15B 109.5
C3 C15 H15C 109.5
H15A C15 H15C 109.5
H15B C15 H15C 109.5
O5 C16 C24 111.8(7)
O5 C16 C17 116.7(7)
C24 C16 C17 109.7(7)
O5 C16 H16 106.0
C24 C16 H16 106.0
C17 C16 H16 106.0
C16 C17 C18 120.8(7)
C16 C17 C22 103.2(6)
C18 C17 C22 112.3(7)
C16 C17 H17 106.6
C18 C17 H17 106.6
C22 C17 H17 106.6
O6 C18 C30 106.3(8)
O6 C18 C17 106.6(6)
C30 C18 C17 115.0(8)
O6 C18 C19 102.3(7)
C30 C18 C19 112.2(8)
C17 C18 C19 113.2(7)
C20 C19 C18 112.6(8)
C20 C19 H19A 109.1
C18 C19 H19A 109.1
C20 C19 H19B 109.1
C18 C19 H19B 109.1
H19A C19 H19B 107.8
C19 C20 C21 113.2(8)
C19 C20 H20 123.4
C21 C20 H20 123.4
C20 C21 C22 108.4(6)
C20 C21 C27 117.3(7)
C22 C21 C27 107.1(6)
C20 C21 H21 107.9
C22 C21 H21 107.9
C27 C21 H21 107.9
C23 C22 C21 112.3(7)
C23 C22 C17 102.1(6)
C21 C22 C17 110.8(6)
C23 C22 H22 110.5
C21 C22 H22 110.5
C17 C22 H22 110.5
O8 C23 C25 110.9(7)
O8 C23 C22 109.2(6)
C25 C23 C22 114.6(8)
O8 C23 C24 106.4(7)
C25 C23 C24 112.4(7)
C22 C23 C24 102.7(7)
C29 C24 C16 128.9(9)
C29 C24 C23 125.3(9)
C16 C24 C23 105.4(7)
O7 C25 C23 120.0(8)
O7 C25 C26 120.1(9)
C23 C25 C26 119.9(9)
C25 C26 C27 108.5(8)
C25 C26 H26A 110.0
C27 C26 H26A 110.0
C25 C26 H26B 110.0
C27 C26 H26B 110.0
H26A C26 H26B 108.4
C28 C27 C21 117.5(8)
C28 C27 C26 108.2(8)
C21 C27 C26 105.5(7)
C28 C27 H27 108.4
C21 C27 H27 108.4
C26 C27 H27 108.4
C27 C28 H28A 109.5
C27 C28 H28B 109.5
H28A C28 H28B 109.5
C27 C28 H28C 109.5
H28A C28 H28C 109.5
H28B C28 H28C 109.5
C24 C29 H29A 120.0
C24 C29 H29B 120.0
H29A C29 H29B 120.0
C18 C30 H30A 109.5
C18 C30 H30B 109.5
H30A C30 H30B 109.5
C18 C30 H30C 109.5
H30A C30 H30C 109.5
H30B C30 H30C 109.5

loop_
_geom_bond_atom_site_label_1
_geom_bond_atom_site_label_2
_geom_bond_distance
O1 C1 1.417(10)
O1 H1 0.8200
O2 C3 1.463(9)
O2 H2 0.8200
O3 C10 1.283(11)
O4 C8 1.465(10)
O4 H4 0.8200
O5 C16 1.458(9)
O5 H5 0.8200
O6 C18 1.471(11)
O6 H6 0.8200
O7 C25 1.229(10)
O8 C23 1.431(9)
O8 H8 0.8200
O9 H1W 0.8900
O9 H2W 0.8900
O10 H4W 0.8900
O10 H3W 0.8900
C1 C2 1.516(11)
C1 C9 1.560(12)
C1 H1A 0.9800
C2 C3 1.466(12)
C2 C7 1.493(11)
C2 H2A 0.9800
C3 C15 1.519(12)
C3 C4 1.554(12)
C4 C5 1.528(12)
C4 H4A 0.9700
C4 H4B 0.9700
C5 C6 1.512(13)
C5 H5A 0.9700
C5 H5B 0.9700
C6 C12 1.506(12)
C6 C7 1.566(13)
C6 H6A 0.9800
C7 C8 1.489(12)
C7 H7 0.9800
C8 C10 1.517(13)
C8 C9 1.565(11)
C9 C14 1.334(12)
C10 C11 1.480(13)
C11 C12 1.546(12)
C11 H11A 0.9700
C11 H11B 0.9700
C12 C13 1.475(12)
C12 H12 0.9800
C13 H13A 0.9600
C13 H13B 0.9600
C13 H13C 0.9600
C14 H14A 0.9300
C14 H14B 0.9300
C15 H15A 0.9600
C15 H15B 0.9600
C15 H15C 0.9600
C16 C24 1.473(12)
C16 C17 1.496(11)
C16 H16 0.9800
C17 C18 1.530(11)
C17 C22 1.577(10)
C17 H17 0.9800
C18 C30 1.506(12)
C18 C19 1.553(12)
C19 C20 1.423(12)
C19 H19A 0.9700
C19 H19B 0.9700
C20 C21 1.506(12)
C20 H20 0.9300
C21 C22 1.515(10)
C21 C27 1.559(11)
C21 H21 0.9800
C22 C23 1.511(11)
C22 H22 0.9800
C23 C25 1.463(12)
C23 C24 1.581(12)
C24 C29 1.295(12)
C25 C26 1.496(13)
C26 C27 1.595(13)
C26 H26A 0.9700
C26 H26B 0.9700
C27 C28 1.519(12)
C27 H27 0.9800
C28 H28A 0.9600
C28 H28B 0.9600
C28 H28C 0.9600
C29 H29A 0.9300
C29 H29B 0.9300
C30 H30A 0.9600
C30 H30B 0.9600
C30 H30C 0.9600

loop_
_geom_torsion_atom_site_label_1
_geom_torsion_atom_site_label_2
_geom_torsion_atom_site_label_3
_geom_torsion_atom_site_label_4
_geom_torsion
O1 C1 C2 C3 -39.6(10)
C9 C1 C2 C3 -160.4(8)
O1 C1 C2 C7 89.9(8)
C9 C1 C2 C7 -30.9(9)
C7 C2 C3 O2 68.9(9)
C1 C2 C3 O2 -167.4(7)
C7 C2 C3 C15 -170.6(7)
C1 C2 C3 C15 -46.9(10)
C7 C2 C3 C4 -43.3(9)
C1 C2 C3 C4 80.4(9)
O2 C3 C4 C5 -71.5(9)
C2 C3 C4 C5 45.0(10)
C15 C3 C4 C5 172.5(8)
C3 C4 C5 C6 -57.0(10)
C4 C5 C6 C12 -173.5(8)
C4 C5 C6 C7 62.2(9)
C3 C2 C7 C8 173.6(7)
C1 C2 C7 C8 42.3(8)
C3 C2 C7 C6 52.1(9)
C1 C2 C7 C6 -79.2(9)
C12 C6 C7 C8 56.2(9)
C5 C6 C7 C8 -177.6(7)
C12 C6 C7 C2 174.3(8)
C5 C6 C7 C2 -59.5(9)
C2 C7 C8 O4 78.1(8)
C6 C7 C8 O4 -159.5(6)
C2 C7 C8 C10 -158.2(7)
C6 C7 C8 C10 -35.7(10)
C2 C7 C8 C9 -36.0(8)
C6 C7 C8 C9 86.4(8)
O1 C1 C9 C14 65.4(13)
C2 C1 C9 C14 -171.1(9)
O1 C1 C9 C8 -114.3(7)
C2 C1 C9 C8 9.2(9)
O4 C8 C9 C14 80.6(11)
C7 C8 C9 C14 -163.8(9)
C10 C8 C9 C14 -37.1(13)
O4 C8 C9 C1 -99.7(8)
C7 C8 C9 C1 15.9(9)
C10 C8 C9 C1 142.6(8)
O4 C8 C10 O3 -30.0(10)
C7 C8 C10 O3 -154.1(8)
C9 C8 C10 O3 86.9(10)
O4 C8 C10 C11 153.0(8)
C7 C8 C10 C11 28.9(11)
C9 C8 C10 C11 -90.0(10)
O3 C10 C11 C12 144.3(9)
C8 C10 C11 C12 -38.9(11)
C5 C6 C12 C13 56.5(12)
C7 C6 C12 C13 177.2(9)
C5 C6 C12 C11 175.3(8)
C7 C6 C12 C11 -64.0(9)
C10 C11 C12 C13 -179.3(8)
C10 C11 C12 C6 55.4(10)
O5 C16 C17 C18 -18.8(11)
C24 C16 C17 C18 -147.1(7)
O5 C16 C17 C22 107.6(8)
C24 C16 C17 C22 -20.7(8)
C16 C17 C18 O6 -168.9(7)
C22 C17 C18 O6 69.0(8)
C16 C17 C18 C30 -51.4(11)
C22 C17 C18 C30 -173.5(8)
C16 C17 C18 C19 79.5(10)
C22 C17 C18 C19 -42.7(10)
O6 C18 C19 C20 -67.4(9)
C30 C18 C19 C20 179.0(10)
C17 C18 C19 C20 46.9(11)
C18 C19 C20 C21 -57.7(10)
C19 C20 C21 C22 64.1(9)
C19 C20 C21 C27 -174.5(8)
C20 C21 C22 C23 -171.4(7)
C27 C21 C22 C23 61.1(9)
C20 C21 C22 C17 -58.0(8)
C27 C21 C22 C17 174.5(7)
C16 C17 C22 C23 37.9(7)
C18 C17 C22 C23 169.5(6)
C16 C17 C22 C21 -81.8(8)
C18 C17 C22 C21 49.8(9)
C21 C22 C23 O8 -168.5(6)
C17 C22 C23 O8 72.8(8)
C21 C22 C23 C25 -43.4(9)
C17 C22 C23 C25 -162.0(7)
C21 C22 C23 C24 78.9(7)
C17 C22 C23 C24 -39.8(7)
O5 C16 C24 C29 38.0(13)
C17 C16 C24 C29 169.0(9)
O5 C16 C24 C23 -134.8(7)
C17 C16 C24 C23 -3.9(9)
O8 C23 C24 C29 100.2(10)
C25 C23 C24 C29 -21.4(12)
C22 C23 C24 C29 -145.2(9)
O8 C23 C24 C16 -86.7(7)
C25 C23 C24 C16 151.7(7)
C22 C23 C24 C16 28.0(8)
O8 C23 C25 O7 -20.8(12)
C22 C23 C25 O7 -145.0(8)
C24 C23 C25 O7 98.2(10)
O8 C23 C25 C26 160.9(8)
C22 C23 C25 C26 36.7(11)
C24 C23 C25 C26 -80.1(10)
O7 C25 C26 C27 136.4(9)
C23 C25 C26 C27 -45.3(12)
C20 C21 C27 C28 48.3(11)
C22 C21 C27 C28 170.4(8)
C20 C21 C27 C26 169.0(7)
C22 C21 C27 C26 -68.9(8)
C25 C26 C27 C28 -173.8(9)
C25 C26 C27 C21 59.6(10)
